data_1509369
loop_
_publ_author_name
'Protsyk, A.S.'
'Pecharskii, V.K.'
'Gschneidner, K.A.jr.'
'Bodak, O.I.'

_publ_section_title
;
 The crystal structure, heat capacity (1.5-80 K) and magnetic
 susceptibility (1.6-300 K) of La Ag Ge and Ce Ag Ge
;
_journal_name_full 'Journal of the Less-Common Metals'
_journal_page_first 257
_journal_page_last 267
_journal_paper_doi 10.1016/0022-5088(91)90307-P
_journal_volume 168
_journal_year 1991
_chemical_formula_sum 'Ag Ge La'
_chemical_name_systematic 'Ag La Ge'
_space_group_IT_number 186
_symmetry_space_group_name_Hall 'P 6c -2c'
_symmetry_space_group_name_H-M 'P 63 m c'
_cell_angle_alpha 90
_cell_angle_beta 90
_cell_angle_gamma 120
_cell_formula_units_Z 2
_cell_length_a 4.5587
_cell_length_b 4.5587
_cell_length_c 7.8969
_cell_volume 142.125
_citation_journal_id_ASTM JCOMAH
_cod_data_source_file silver1-2_292.cif
_cod_data_source_block Ag1Ge1La1
_cod_original_cell_volume 142.1246
_cod_original_formula_sum 'Ag1 Ge1 La1'
_cod_database_code 1509369

loop_
_symmetry_equiv_pos_as_xyz
x,y,z
x-y,x,z+1/2
-y,x-y,z
-x,-y,z+1/2
-x+y,-x,z
y,-x+y,z+1/2
y,x,z+1/2
-x+y,y,z
-x,-x+y,z+1/2
-y,-x,z
x-y,-y,z+1/2
x,x-y,z

loop_
_atom_site_label
_atom_site_type_symbol
_atom_site_fract_x
_atom_site_fract_y
_atom_site_fract_z
_atom_site_occupancy
_atom_site_U_iso_or_equiv
Ge1 Ge-4 0.3333 0.6667 0.4582 1 0.0
Ag1 Ag+1 0.3333 0.6667 0.0014 1 0.0
La1 La+3 0 0 0.25 1 0.0
